data_7132710
loop_
_publ_author_name
'Koch, Katelyn N.'
'Teo, Aaron J.'
'Wheeler, Kraig A.'

_publ_section_title
;
 Dual space divergence in small molecule quasiracemates: benzoyl leucine
 and phenylalanine assemblies.
;
_journal_issue 20
_journal_name_full 'Chemical communications (Cambridge, England)'
_journal_page_first 2800
_journal_page_last 2803
_journal_paper_doi 10.1039/d3cc06212k
_journal_volume 60
_journal_year 2024
_chemical_absolute_configuration rmad
_chemical_formula_moiety 'C17 H17 N O3, C13 H16 Cl N O3'
_chemical_formula_sum 'C30 H33 Cl N2 O6'
_chemical_formula_weight 553.03
_space_group_crystal_system monoclinic
_space_group_IT_number 4
_space_group_name_Hall 'P 2yb'
_space_group_name_H-M_alt 'P 1 21 1'
_atom_sites_solution_hydrogens mixed
_atom_sites_solution_primary dual
_audit_creation_date 2024-01-24
_audit_creation_method
;
Olex2 1.5
(compiled 2023.08.24 svn.re1ec1418 for OlexSys, GUI svn.r6817)
;
_audit_update_record
;
2024-01-24 deposited with the CCDC.	2024-02-12 downloaded from the CCDC.
;
_cell_angle_alpha 90
_cell_angle_beta 111.2860(10)
_cell_angle_gamma 90
_cell_formula_units_Z 2
_cell_length_a 10.7094(3)
_cell_length_b 9.8205(3)
_cell_length_c 14.5002(4)
_cell_measurement_reflns_used 9919
_cell_measurement_temperature 100(2)
_cell_measurement_theta_max 72.03
_cell_measurement_theta_min 3.27
_cell_volume 1420.97(7)
_computing_cell_refinement 'SAINT+ V8.40B (Bruker AXS Inc., 2020)'
_computing_data_collection 'APEX5 Ver.2022.08-RC130 (Bruker-AXS, 2023)'
_computing_data_reduction 'SAINT+ Ve8.40B (Bruker-AXS, 2020)'
_computing_molecular_graphics 'OLEX2 (Dolomanov et al., 2009)'
_computing_publication_material 'OLEX2 (Dolomanov et al., 2009)'
_computing_structure_refinement 'XL (Sheldrick, 2019/1)'
_computing_structure_solution 'XT (Sheldrick, 2018/2)'
_diffrn_ambient_temperature 100(2)
_diffrn_detector '100 \\times 140 mm^2^ CMOS sensor'
_diffrn_detector_area_resol_mean 7.9
_diffrn_detector_type 'Bruker PHOTON II'
_diffrn_measured_fraction_theta_full 1.000
_diffrn_measured_fraction_theta_max 0.998
_diffrn_measurement_device '\k-geometry four-circle diffractometer'
_diffrn_measurement_device_type 'Bruker D8 Venture'
_diffrn_measurement_method '\w and \f scans'
_diffrn_radiation_collimation 'focusing mirror'
_diffrn_radiation_detector 'Bruker PHOTON II'
_diffrn_radiation_monochromator 'multilayer mirror'
_diffrn_radiation_probe x-ray
_diffrn_radiation_type CuK\a
_diffrn_radiation_wavelength 1.54178
_diffrn_radiation_xray_symbol K-L~3~
_diffrn_reflns_av_R_equivalents 0.0409
_diffrn_reflns_av_unetI/netI 0.0303
_diffrn_reflns_Laue_measured_fraction_full 1.000
_diffrn_reflns_Laue_measured_fraction_max 0.998
_diffrn_reflns_limit_h_max 13
_diffrn_reflns_limit_h_min -13
_diffrn_reflns_limit_k_max 12
_diffrn_reflns_limit_k_min -11
_diffrn_reflns_limit_l_max 17
_diffrn_reflns_limit_l_min -17
_diffrn_reflns_number 31726
_diffrn_reflns_point_group_measured_fraction_full 0.999
_diffrn_reflns_point_group_measured_fraction_max 0.994
_diffrn_reflns_theta_full 67.679
_diffrn_reflns_theta_max 72.206
_diffrn_reflns_theta_min 3.271
_diffrn_source 'microfocus sealed X-ray tube'
_diffrn_source_type 'Incoatec I\mS 3.0'
_exptl_absorpt_coefficient_mu 1.566
_exptl_absorpt_correction_T_max 0.7536
_exptl_absorpt_correction_T_min 0.6335
_exptl_absorpt_correction_type multi-scan
_exptl_absorpt_process_details 'SADABS-2016/2 (Krause et al., 2015) was used for absorption correction.'
_exptl_crystal_colour 'clear colourless'
_exptl_crystal_colour_lustre clear
_exptl_crystal_colour_primary colourless
_exptl_crystal_density_diffrn 1.293
_exptl_crystal_density_method 'not measured'
_exptl_crystal_description Needle
_exptl_crystal_F_000 584
_exptl_crystal_recrystallization_method 'Re-crystallisation from solvent: MeOH'
_exptl_crystal_size_max 0.49
_exptl_crystal_size_mid 0.08
_exptl_crystal_size_min 0.052
_refine_diff_density_max 0.170
_refine_diff_density_min -0.188
_refine_diff_density_rms 0.035
_refine_ls_abs_structure_details
;
 Flack x determined using 2342 quotients [(I+)-(I-)]/[(I+)+(I-)]
 (Parsons, Flack and Wagner, Acta Cryst. B69 (2013) 249-259).
;
_refine_ls_abs_structure_Flack 0.012(5)
_refine_ls_extinction_coef 0.0011(3)
_refine_ls_extinction_expression Fc^*^=kFc[1+0.001xFc^2^\l^3^/sin(2\q)]^-1/4^
_refine_ls_extinction_method 'SHELXL-2019/1 (Sheldrick 2019)'
_refine_ls_goodness_of_fit_ref 1.048
_refine_ls_hydrogen_treatment mixed
_refine_ls_matrix_type full
_refine_ls_number_parameters 368
_refine_ls_number_reflns 5553
_refine_ls_number_restraints 1
_refine_ls_restrained_S_all 1.048
_refine_ls_R_factor_all 0.0305
_refine_ls_R_factor_gt 0.0282
_refine_ls_shift/su_max 0.001
_refine_ls_shift/su_mean 0.000
_refine_ls_structure_factor_coef Fsqd
_refine_ls_weighting_details 'w=1/[\s^2^(Fo^2^)+(0.0339P)^2^+0.2969P] where P=(Fo^2^+2Fc^2^)/3'
_refine_ls_weighting_scheme calc
_refine_ls_wR_factor_gt 0.0693
_refine_ls_wR_factor_ref 0.0706
_reflns_Friedel_coverage 0.877
_reflns_Friedel_fraction_full 0.998
_reflns_Friedel_fraction_max 0.989
_reflns_number_gt 5264
_reflns_number_total 5553
_reflns_threshold_expression 'I > 2\s(I)'
_cod_data_source_file d3cc06212k2.cif
_cod_data_source_block 21kaw34_a
_cod_depositor_comments
;
The following automatic conversions were performed:

data item '_diffrn_radiation_probe' value 'X-ray' was changed to
'x-ray' in accordance with the
/home/data/users/saulius/crontab/automatic-downloads/rss-feeds/RSC/lib/dictionaries/cif_core.dic
dictionary named 'cif_core.dic' version 2.4.2 last updated on
2011-04-26.

Automatic conversion script
Id: cif_fix_values 8170 2020-07-09 18:12:32Z antanas 

 Adding full bibliography for 7132699--7132715.cif.
;
_cod_database_code 7132710
_shelx_shelxl_version_number 2019/1
_shelx_space_group_comment
;
The symmetry employed for this shelxl refinement is uniquely defined
by the following loop, which should always be used as a source of
symmetry information in preference to the above space-group names.
They are only intended as comments.
;
_olex2_refinement_description
;
1. Fixed Uiso
 At 1.2 times of:
  All C(H) groups, All C(H,H) groups, All N(H) groups
 At 1.5 times of:
  All C(H,H,H) groups, All O(H) groups
2.a Ternary CH refined with riding coordinates:
 C9A(H9A), C9B(H9B), C11B(H11B)
2.b Secondary CH2 refined with riding coordinates:
 C10A(H10A,H10B), C10B(H10C,H10D)
2.c Aromatic/amide H refined with riding coordinates:
 C3A(H3A), C4A(H4A), C6A(H6A), C7A(H7A), C12A(H12A), C13A(H13A), C14A(H14A),
 C15A(H15A), C16A(H16A), C3B(H3B), C4B(H4B), C6B(H6B), C7B(H7B)
2.d Idealised Me refined as rotating group:
 C17A(H17A,H17B,H17C), C12B(H12B,H12C,H12D), C13B(H13B,H13C,H13D)
;
_olex2_submission_special_instructions 'No special instructions were received'

loop_
_space_group_symop_operation_xyz
'x, y, z'
'-x, y+1/2, -z'

loop_
_atom_site_label
_atom_site_type_symbol
_atom_site_fract_x
_atom_site_fract_y
_atom_site_fract_z
_atom_site_U_iso_or_equiv
_atom_site_adp_type
_atom_site_occupancy
_atom_site_site_symmetry_order
_atom_site_calc_flag
_atom_site_refinement_flags_posn
_atom_site_refinement_flags_adp
_atom_site_refinement_flags_occupancy
_atom_site_disorder_assembly
_atom_site_disorder_group
O1A O 0.40364(15) 0.22409(16) 0.92280(11) 0.0178(3) Uani 1 1 d . . . . .
O2A O 0.59438(15) 0.54602(18) 0.94257(11) 0.0225(4) Uani 1 1 d . . . . .
H2A H 0.593(3) 0.601(4) 0.986(2) 0.034 Uiso 1 1 d . U . . .
O3A O 0.37081(14) 0.54336(15) 0.89758(10) 0.0179(3) Uani 1 1 d . . . . .
N1A N 0.35308(19) 0.32380(19) 0.77426(14) 0.0157(4) Uani 1 1 d . . . . .
H1A H 0.290(3) 0.345(3) 0.720(2) 0.019 Uiso 1 1 d . U . . .
C1A C 0.3246(2) 0.2380(2) 0.83601(15) 0.0143(4) Uani 1 1 d . . . . .
C2A C 0.1954(2) 0.1621(2) 0.79455(15) 0.0157(4) Uani 1 1 d . . . . .
C3A C 0.1370(2) 0.1109(2) 0.85879(16) 0.0180(4) Uani 1 1 d . . . . .
H3A H 0.178528 0.126642 0.927907 0.022 Uiso 1 1 calc R U . . .
C4A C 0.0185(2) 0.0369(2) 0.82285(16) 0.0208(5) Uani 1 1 d . . . . .
H4A H -0.020610 0.003163 0.867574 0.025 Uiso 1 1 calc R U . . .
C5A C -0.0439(2) 0.0116(2) 0.72143(17) 0.0191(5) Uani 1 1 d . . . . .
C6A C 0.0126(2) 0.0665(3) 0.65769(15) 0.0195(4) Uani 1 1 d . . . . .
H6A H -0.030752 0.053314 0.588421 0.023 Uiso 1 1 calc R U . . .
C7A C 0.1310(2) 0.1402(2) 0.69267(16) 0.0172(4) Uani 1 1 d . . . . .
H7A H 0.168588 0.175797 0.647584 0.021 Uiso 1 1 calc R U . . .
C8A C 0.4725(2) 0.5047(2) 0.88723(15) 0.0155(4) Uani 1 1 d . . . . .
C9A C 0.4753(2) 0.4039(2) 0.80817(15) 0.0157(4) Uani 1 1 d . . . . .
H9A H 0.553408 0.341348 0.837322 0.019 Uiso 1 1 calc R U . . .
C10A C 0.4903(2) 0.4796(2) 0.71938(16) 0.0184(4) Uani 1 1 d . . . . .
H10A H 0.407708 0.532386 0.684951 0.022 Uiso 1 1 calc R U . . .
H10B H 0.565747 0.544760 0.744102 0.022 Uiso 1 1 calc R U . . .
C11A C 0.5155(2) 0.3834(2) 0.64635(15) 0.0178(4) Uani 1 1 d . . . . .
C12A C 0.4114(2) 0.3261(2) 0.56767(16) 0.0211(5) Uani 1 1 d . . . . .
H12A H 0.321283 0.349437 0.557593 0.025 Uiso 1 1 calc R U . . .
C13A C 0.4378(3) 0.2351(3) 0.50380(17) 0.0252(5) Uani 1 1 d . . . . .
H13A H 0.365810 0.196061 0.450774 0.030 Uiso 1 1 calc R U . . .
C14A C 0.5686(3) 0.2009(3) 0.51694(17) 0.0253(5) Uani 1 1 d . . . . .
H14A H 0.586234 0.137832 0.473531 0.030 Uiso 1 1 calc R U . . .
C15A C 0.6738(3) 0.2592(3) 0.59375(19) 0.0256(5) Uani 1 1 d . . . . .
H15A H 0.763827 0.237575 0.602399 0.031 Uiso 1 1 calc R U . . .
C16A C 0.6466(2) 0.3494(3) 0.65794(17) 0.0231(5) Uani 1 1 d . . . . .
H16A H 0.718830 0.388616 0.710723 0.028 Uiso 1 1 calc R U . . .
C17A C -0.1689(2) -0.0748(3) 0.68141(19) 0.0255(5) Uani 1 1 d . . . . .
H17A H -0.247742 -0.015627 0.656144 0.038 Uiso 1 1 calc R U . . .
H17B H -0.176055 -0.132381 0.734478 0.038 Uiso 1 1 calc R U . . .
H17C H -0.163930 -0.132444 0.627678 0.038 Uiso 1 1 calc R U . . .
Cl1B Cl 0.68541(5) 1.07483(6) 0.85044(4) 0.02737(15) Uani 1 1 d . . . . .
O1B O 0.09683(16) 0.77207(17) 0.58789(11) 0.0206(3) Uani 1 1 d . . . . .
O2B O -0.08651(15) 0.45455(18) 0.54431(11) 0.0214(3) Uani 1 1 d . . . . .
H2B H -0.085(3) 0.395(4) 0.501(2) 0.032 Uiso 1 1 d . U . . .
O3B O 0.13809(15) 0.44391(16) 0.59809(10) 0.0193(3) Uani 1 1 d . . . . .
N1B N 0.15130(19) 0.65642(19) 0.73026(13) 0.0161(4) Uani 1 1 d . . . . .
H1B H 0.212(3) 0.626(3) 0.781(2) 0.019 Uiso 1 1 d . U . . .
C1B C 0.1771(2) 0.7526(2) 0.67421(16) 0.0168(4) Uani 1 1 d . . . . .
C2B C 0.3033(2) 0.8328(2) 0.71959(16) 0.0164(4) Uani 1 1 d . . . . .
C3B C 0.3566(2) 0.9011(2) 0.65814(16) 0.0201(5) Uani 1 1 d . . . . .
H3B H 0.312207 0.895979 0.588383 0.024 Uiso 1 1 calc R U . . .
C4B C 0.4737(2) 0.9764(3) 0.69736(17) 0.0213(5) Uani 1 1 d . . . . .
H4B H 0.509094 1.023708 0.655152 0.026 Uiso 1 1 calc R U . . .
C5B C 0.5380(2) 0.9814(2) 0.79925(17) 0.0198(5) Uani 1 1 d . . . . .
C6B C 0.4875(2) 0.9146(2) 0.86234(16) 0.0198(5) Uani 1 1 d . . . . .
H6B H 0.533218 0.918796 0.932004 0.024 Uiso 1 1 calc R U . . .
C7B C 0.3690(2) 0.8414(2) 0.82214(16) 0.0184(4) Uani 1 1 d . . . . .
H7B H 0.332385 0.796733 0.864698 0.022 Uiso 1 1 calc R U . . .
C8B C 0.0350(2) 0.4847(2) 0.60561(15) 0.0156(4) Uani 1 1 d . . . . .
C9B C 0.0314(2) 0.5729(2) 0.69131(14) 0.0161(4) Uani 1 1 d . . . . .
H9B H -0.048718 0.633925 0.666851 0.019 Uiso 1 1 calc R U . . .
C10B C 0.0178(2) 0.4789(2) 0.77223(15) 0.0171(4) Uani 1 1 d . . . . .
H10C H -0.034405 0.397566 0.739821 0.021 Uiso 1 1 calc R U . . .
H10D H 0.108428 0.447383 0.814402 0.021 Uiso 1 1 calc R U . . .
C11B C -0.0491(2) 0.5424(2) 0.83911(16) 0.0217(5) Uani 1 1 d . . . . .
H11B H -0.140337 0.574637 0.796248 0.026 Uiso 1 1 calc R U . . .
C12B C 0.0281(3) 0.6633(3) 0.89838(19) 0.0307(6) Uani 1 1 d . . . . .
H12B H -0.016393 0.696372 0.942377 0.046 Uiso 1 1 calc R U . . .
H12C H 0.030666 0.736254 0.853002 0.046 Uiso 1 1 calc R U . . .
H12D H 0.119756 0.635063 0.937921 0.046 Uiso 1 1 calc R U . . .
C13B C -0.0658(3) 0.4324(3) 0.90888(17) 0.0289(5) Uani 1 1 d . . . . .
H13B H 0.022324 0.407602 0.957125 0.043 Uiso 1 1 calc R U . . .
H13C H -0.108282 0.351871 0.870362 0.043 Uiso 1 1 calc R U . . .
H13D H -0.122156 0.467600 0.943753 0.043 Uiso 1 1 calc R U . . .

loop_
_atom_site_aniso_label
_atom_site_aniso_U_11
_atom_site_aniso_U_22
_atom_site_aniso_U_33
_atom_site_aniso_U_23
_atom_site_aniso_U_13
_atom_site_aniso_U_12
O1A 0.0194(8) 0.0163(8) 0.0139(7) 0.0023(6) 0.0017(6) -0.0003(6)
O2A 0.0192(8) 0.0268(10) 0.0193(7) -0.0115(7) 0.0042(6) -0.0029(6)
O3A 0.0190(8) 0.0176(8) 0.0153(7) 0.0003(6) 0.0042(6) 0.0016(6)
N1A 0.0178(9) 0.0153(9) 0.0116(8) 0.0000(7) 0.0025(7) -0.0005(7)
C1A 0.0177(10) 0.0106(10) 0.0141(10) -0.0017(8) 0.0052(8) 0.0027(8)
C2A 0.0184(10) 0.0103(10) 0.0164(10) -0.0009(8) 0.0038(8) 0.0026(8)
C3A 0.0180(10) 0.0171(11) 0.0153(10) 0.0008(8) 0.0018(8) 0.0013(8)
C4A 0.0211(11) 0.0204(12) 0.0200(10) 0.0038(8) 0.0062(9) 0.0003(8)
C5A 0.0164(11) 0.0152(11) 0.0222(11) -0.0022(8) 0.0029(9) 0.0013(8)
C6A 0.0214(10) 0.0182(11) 0.0156(9) -0.0048(9) 0.0026(8) 0.0028(9)
C7A 0.0221(11) 0.0139(11) 0.0151(10) -0.0013(8) 0.0061(9) 0.0013(8)
C8A 0.0184(11) 0.0140(11) 0.0120(10) 0.0018(7) 0.0031(8) -0.0012(8)
C9A 0.0172(10) 0.0148(11) 0.0141(10) 0.0003(8) 0.0046(8) -0.0004(8)
C10A 0.0229(11) 0.0154(11) 0.0171(10) 0.0001(8) 0.0075(9) -0.0022(8)
C11A 0.0233(11) 0.0154(10) 0.0158(10) 0.0021(8) 0.0083(8) 0.0008(8)
C12A 0.0230(12) 0.0215(12) 0.0180(11) 0.0008(9) 0.0063(9) 0.0045(9)
C13A 0.0317(13) 0.0245(13) 0.0160(10) -0.0013(9) 0.0045(9) 0.0022(10)
C14A 0.0380(14) 0.0215(12) 0.0204(11) 0.0015(9) 0.0156(10) 0.0058(10)
C15A 0.0245(12) 0.0248(12) 0.0323(13) 0.0021(10) 0.0159(10) 0.0035(9)
C16A 0.0225(11) 0.0238(12) 0.0232(11) 0.0002(9) 0.0083(9) -0.0024(9)
C17A 0.0203(12) 0.0230(12) 0.0306(12) -0.0032(10) 0.0059(10) -0.0031(9)
Cl1B 0.0235(3) 0.0286(3) 0.0278(3) -0.0015(2) 0.0067(2) -0.0062(2)
O1B 0.0239(9) 0.0195(8) 0.0142(7) 0.0025(6) 0.0020(6) 0.0009(6)
O2B 0.0180(8) 0.0270(9) 0.0165(7) -0.0087(6) 0.0032(6) -0.0030(6)
O3B 0.0186(8) 0.0214(8) 0.0160(7) -0.0007(6) 0.0041(6) 0.0030(6)
N1B 0.0178(9) 0.0142(9) 0.0123(9) 0.0017(7) 0.0005(7) -0.0006(7)
C1B 0.0216(11) 0.0141(10) 0.0147(10) 0.0001(8) 0.0064(9) 0.0037(8)
C2B 0.0209(11) 0.0120(10) 0.0148(10) 0.0001(8) 0.0049(9) 0.0032(8)
C3B 0.0211(11) 0.0236(12) 0.0147(10) 0.0023(9) 0.0054(9) 0.0032(9)
C4B 0.0215(11) 0.0232(12) 0.0197(11) 0.0063(9) 0.0080(9) 0.0023(9)
C5B 0.0181(11) 0.0166(11) 0.0227(11) -0.0011(9) 0.0050(9) 0.0019(8)
C6B 0.0266(12) 0.0153(11) 0.0157(10) -0.0006(8) 0.0055(9) 0.0000(9)
C7B 0.0253(12) 0.0133(11) 0.0161(10) -0.0009(8) 0.0069(9) -0.0004(9)
C8B 0.0185(11) 0.0131(10) 0.0130(10) 0.0010(8) 0.0030(8) -0.0002(8)
C9B 0.0167(9) 0.0153(10) 0.0131(9) -0.0013(8) 0.0018(7) 0.0019(9)
C10B 0.0208(11) 0.0156(10) 0.0137(10) -0.0011(8) 0.0048(8) 0.0017(8)
C11B 0.0257(11) 0.0224(12) 0.0173(10) 0.0003(9) 0.0083(9) 0.0031(9)
C12B 0.0465(16) 0.0241(13) 0.0240(12) -0.0068(10) 0.0157(11) -0.0003(11)
C13B 0.0387(14) 0.0310(14) 0.0209(11) 0.0001(10) 0.0153(10) -0.0003(11)

loop_
_atom_type_symbol
_atom_type_description
_atom_type_scat_dispersion_real
_atom_type_scat_dispersion_imag
_atom_type_scat_source
C C 0.0181 0.0091 'International Tables Vol C Tables 4.2.6.8 and 6.1.1.4'
H H 0.0000 0.0000 'International Tables Vol C Tables 4.2.6.8 and 6.1.1.4'
N N 0.0311 0.0180 'International Tables Vol C Tables 4.2.6.8 and 6.1.1.4'
O O 0.0492 0.0322 'International Tables Vol C Tables 4.2.6.8 and 6.1.1.4'
Cl Cl 0.3639 0.7018 'International Tables Vol C Tables 4.2.6.8 and 6.1.1.4'

loop_
_exptl_crystal_face_index_h
_exptl_crystal_face_index_k
_exptl_crystal_face_index_l
_exptl_crystal_face_perp_dist
0.00 1.00 0.00 0.2450
0.00 -1.00 0.00 0.2070
-1.00 0.00 -1.00 0.0260
1.00 0.00 1.00 0.0260
-1.00 0.00 0.00 0.0320
1.00 0.00 -1.00 0.0230
-1.00 0.00 1.00 0.0360
-1.00 -1.00 0.00 0.1300
0.00 0.00 1.00 0.0310

loop_
_geom_angle_atom_site_label_1
_geom_angle_atom_site_label_2
_geom_angle_atom_site_label_3
_geom_angle
_geom_angle_site_symmetry_1
_geom_angle_site_symmetry_3
_geom_angle_publ_flag
C8A O2A H2A 112(2) . . ?
C1A N1A H1A 118.2(19) . . ?
C1A N1A C9A 120.63(18) . . ?
C9A N1A H1A 119.5(19) . . ?
O1A C1A N1A 120.5(2) . . ?
O1A C1A C2A 122.95(19) . . ?
N1A C1A C2A 116.54(18) . . ?
C3A C2A C1A 119.16(18) . . ?
C3A C2A C7A 118.8(2) . . ?
C7A C2A C1A 122.02(19) . . ?
C2A C3A H3A 119.7 . . ?
C4A C3A C2A 120.6(2) . . ?
C4A C3A H3A 119.7 . . ?
C3A C4A H4A 119.7 . . ?
C3A C4A C5A 120.6(2) . . ?
C5A C4A H4A 119.7 . . ?
C4A C5A C17A 121.4(2) . . ?
C6A C5A C4A 118.4(2) . . ?
C6A C5A C17A 120.2(2) . . ?
C5A C6A H6A 119.3 . . ?
C5A C6A C7A 121.49(19) . . ?
C7A C6A H6A 119.3 . . ?
C2A C7A H7A 120.0 . . ?
C6A C7A C2A 120.0(2) . . ?
C6A C7A H7A 120.0 . . ?
O2A C8A C9A 111.78(18) . . ?
O3A C8A O2A 124.1(2) . . ?
O3A C8A C9A 124.09(19) . . ?
N1A C9A C8A 110.23(17) . . ?
N1A C9A H9A 108.9 . . ?
N1A C9A C10A 109.43(17) . . ?
C8A C9A H9A 108.9 . . ?
C8A C9A C10A 110.57(17) . . ?
C10A C9A H9A 108.9 . . ?
C9A C10A H10A 109.1 . . ?
C9A C10A H10B 109.1 . . ?
H10A C10A H10B 107.8 . . ?
C11A C10A C9A 112.44(18) . . ?
C11A C10A H10A 109.1 . . ?
C11A C10A H10B 109.1 . . ?
C12A C11A C10A 122.2(2) . . ?
C12A C11A C16A 118.3(2) . . ?
C16A C11A C10A 119.5(2) . . ?
C11A C12A H12A 119.7 . . ?
C13A C12A C11A 120.7(2) . . ?
C13A C12A H12A 119.7 . . ?
C12A C13A H13A 119.8 . . ?
C14A C13A C12A 120.4(2) . . ?
C14A C13A H13A 119.8 . . ?
C13A C14A H14A 120.1 . . ?
C13A C14A C15A 119.8(2) . . ?
C15A C14A H14A 120.1 . . ?
C14A C15A H15A 120.2 . . ?
C14A C15A C16A 119.6(2) . . ?
C16A C15A H15A 120.2 . . ?
C11A C16A H16A 119.4 . . ?
C15A C16A C11A 121.3(2) . . ?
C15A C16A H16A 119.4 . . ?
C5A C17A H17A 109.5 . . ?
C5A C17A H17B 109.5 . . ?
C5A C17A H17C 109.5 . . ?
H17A C17A H17B 109.5 . . ?
H17A C17A H17C 109.5 . . ?
H17B C17A H17C 109.5 . . ?
C8B O2B H2B 112(2) . . ?
C1B N1B H1B 121.5(19) . . ?
C1B N1B C9B 120.67(18) . . ?
C9B N1B H1B 115.4(19) . . ?
O1B C1B N1B 119.8(2) . . ?
O1B C1B C2B 122.9(2) . . ?
N1B C1B C2B 117.24(19) . . ?
C3B C2B C1B 119.16(19) . . ?
C3B C2B C7B 119.1(2) . . ?
C7B C2B C1B 121.72(19) . . ?
C2B C3B H3B 119.5 . . ?
C4B C3B C2B 120.9(2) . . ?
C4B C3B H3B 119.5 . . ?
C3B C4B H4B 120.6 . . ?
C5B C4B C3B 118.8(2) . . ?
C5B C4B H4B 120.6 . . ?
C4B C5B Cl1B 119.73(18) . . ?
C6B C5B Cl1B 118.60(17) . . ?
C6B C5B C4B 121.7(2) . . ?
C5B C6B H6B 120.5 . . ?
C5B C6B C7B 119.0(2) . . ?
C7B C6B H6B 120.5 . . ?
C2B C7B H7B 119.7 . . ?
C6B C7B C2B 120.5(2) . . ?
C6B C7B H7B 119.7 . . ?
O2B C8B C9B 111.51(18) . . ?
O3B C8B O2B 124.9(2) . . ?
O3B C8B C9B 123.50(18) . . ?
N1B C9B C8B 110.88(17) . . ?
N1B C9B H9B 108.8 . . ?
N1B C9B C10B 110.88(16) . . ?
C8B C9B H9B 108.8 . . ?
C8B C9B C10B 108.48(19) . . ?
C10B C9B H9B 108.8 . . ?
C9B C10B H10C 108.4 . . ?
C9B C10B H10D 108.4 . . ?
H10C C10B H10D 107.4 . . ?
C11B C10B C9B 115.65(18) . . ?
C11B C10B H10C 108.4 . . ?
C11B C10B H10D 108.4 . . ?
C10B C11B H11B 108.2 . . ?
C10B C11B C13B 108.92(19) . . ?
C12B C11B C10B 113.06(19) . . ?
C12B C11B H11B 108.2 . . ?
C12B C11B C13B 110.25(19) . . ?
C13B C11B H11B 108.2 . . ?
C11B C12B H12B 109.5 . . ?
C11B C12B H12C 109.5 . . ?
C11B C12B H12D 109.5 . . ?
H12B C12B H12C 109.5 . . ?
H12B C12B H12D 109.5 . . ?
H12C C12B H12D 109.5 . . ?
C11B C13B H13B 109.5 . . ?
C11B C13B H13C 109.5 . . ?
C11B C13B H13D 109.5 . . ?
H13B C13B H13C 109.5 . . ?
H13B C13B H13D 109.5 . . ?
H13C C13B H13D 109.5 . . ?

loop_
_geom_bond_atom_site_label_1
_geom_bond_atom_site_label_2
_geom_bond_distance
_geom_bond_site_symmetry_2
_geom_bond_publ_flag
O1A C1A 1.243(3) . ?
O2A H2A 0.84(3) . ?
O2A C8A 1.324(3) . ?
O3A C8A 1.213(3) . ?
N1A H1A 0.86(3) . ?
N1A C1A 1.343(3) . ?
N1A C9A 1.451(3) . ?
C1A C2A 1.493(3) . ?
C2A C3A 1.391(3) . ?
C2A C7A 1.402(3) . ?
C3A H3A 0.9500 . ?
C3A C4A 1.389(3) . ?
C4A H4A 0.9500 . ?
C4A C5A 1.399(3) . ?
C5A C6A 1.384(3) . ?
C5A C17A 1.512(3) . ?
C6A H6A 0.9500 . ?
C6A C7A 1.387(3) . ?
C7A H7A 0.9500 . ?
C8A C9A 1.523(3) . ?
C9A H9A 1.0000 . ?
C9A C10A 1.545(3) . ?
C10A H10A 0.9900 . ?
C10A H10B 0.9900 . ?
C10A C11A 1.514(3) . ?
C11A C12A 1.392(3) . ?
C11A C16A 1.393(3) . ?
C12A H12A 0.9500 . ?
C12A C13A 1.388(3) . ?
C13A H13A 0.9500 . ?
C13A C14A 1.384(3) . ?
C14A H14A 0.9500 . ?
C14A C15A 1.388(4) . ?
C15A H15A 0.9500 . ?
C15A C16A 1.390(3) . ?
C16A H16A 0.9500 . ?
C17A H17A 0.9800 . ?
C17A H17B 0.9800 . ?
C17A H17C 0.9800 . ?
Cl1B C5B 1.742(2) . ?
O1B C1B 1.250(3) . ?
O2B H2B 0.86(3) . ?
O2B C8B 1.316(3) . ?
O3B C8B 1.216(3) . ?
N1B H1B 0.84(3) . ?
N1B C1B 1.339(3) . ?
N1B C9B 1.454(3) . ?
C1B C2B 1.494(3) . ?
C2B C3B 1.392(3) . ?
C2B C7B 1.398(3) . ?
C3B H3B 0.9500 . ?
C3B C4B 1.388(3) . ?
C4B H4B 0.9500 . ?
C4B C5B 1.386(3) . ?
C5B C6B 1.385(3) . ?
C6B H6B 0.9500 . ?
C6B C7B 1.390(3) . ?
C7B H7B 0.9500 . ?
C8B C9B 1.527(3) . ?
C9B H9B 1.0000 . ?
C9B C10B 1.541(3) . ?
C10B H10C 0.9900 . ?
C10B H10D 0.9900 . ?
C10B C11B 1.532(3) . ?
C11B H11B 1.0000 . ?
C11B C12B 1.522(3) . ?
C11B C13B 1.534(3) . ?
C12B H12B 0.9800 . ?
C12B H12C 0.9800 . ?
C12B H12D 0.9800 . ?
C13B H13B 0.9800 . ?
C13B H13C 0.9800 . ?
C13B H13D 0.9800 . ?

loop_
_geom_hbond_atom_site_label_D
_geom_hbond_atom_site_label_H
_geom_hbond_atom_site_label_A
_geom_hbond_distance_DH
_geom_hbond_distance_HA
_geom_hbond_distance_DA
_geom_hbond_angle_DHA
_geom_hbond_site_symmetry_A
_geom_hbond_publ_flag
O2A H2A O1A 0.84(3) 1.78(4) 2.615(2) 176(3) 2_657 yes
N1A H1A O3B 0.86(3) 2.15(3) 2.991(2) 166(3) . yes
O2B H2B O1B 0.86(3) 1.74(4) 2.597(2) 175(3) 2_546 yes
N1B H1B O3A 0.84(3) 2.08(3) 2.916(2) 174(3) . yes

loop_
_geom_torsion_atom_site_label_1
_geom_torsion_atom_site_label_2
_geom_torsion_atom_site_label_3
_geom_torsion_atom_site_label_4
_geom_torsion
_geom_torsion_site_symmetry_1
_geom_torsion_site_symmetry_2
_geom_torsion_site_symmetry_3
_geom_torsion_site_symmetry_4
_geom_torsion_publ_flag
O1A C1A C2A C3A 22.7(3) . . . . ?
O1A C1A C2A C7A -157.1(2) . . . . ?
O2A C8A C9A N1A 158.89(17) . . . . ?
O2A C8A C9A C10A -80.0(2) . . . . ?
O3A C8A C9A N1A -21.8(3) . . . . ?
O3A C8A C9A C10A 99.3(2) . . . . ?
N1A C1A C2A C3A -157.5(2) . . . . ?
N1A C1A C2A C7A 22.7(3) . . . . ?
N1A C9A C10A C11A -67.4(2) . . . . ?
C1A N1A C9A C8A -65.0(2) . . . . ?
C1A N1A C9A C10A 173.24(19) . . . . ?
C1A C2A C3A C4A -178.4(2) . . . . ?
C1A C2A C7A C6A 178.6(2) . . . . ?
C2A C3A C4A C5A 0.5(3) . . . . ?
C3A C2A C7A C6A -1.1(3) . . . . ?
C3A C4A C5A C6A -2.4(3) . . . . ?
C3A C4A C5A C17A 176.8(2) . . . . ?
C4A C5A C6A C7A 2.6(3) . . . . ?
C5A C6A C7A C2A -0.9(4) . . . . ?
C7A C2A C3A C4A 1.3(3) . . . . ?
C8A C9A C10A C11A 170.97(18) . . . . ?
C9A N1A C1A O1A -1.3(3) . . . . ?
C9A N1A C1A C2A 178.93(18) . . . . ?
C9A C10A C11A C12A 89.3(2) . . . . ?
C9A C10A C11A C16A -90.1(2) . . . . ?
C10A C11A C12A C13A -178.1(2) . . . . ?
C10A C11A C16A C15A 178.6(2) . . . . ?
C11A C12A C13A C14A -0.6(4) . . . . ?
C12A C11A C16A C15A -0.8(3) . . . . ?
C12A C13A C14A C15A -0.7(4) . . . . ?
C13A C14A C15A C16A 1.2(4) . . . . ?
C14A C15A C16A C11A -0.4(4) . . . . ?
C16A C11A C12A C13A 1.4(3) . . . . ?
C17A C5A C6A C7A -176.6(2) . . . . ?
Cl1B C5B C6B C7B 179.14(17) . . . . ?
O1B C1B C2B C3B -20.5(3) . . . . ?
O1B C1B C2B C7B 159.4(2) . . . . ?
O2B C8B C9B N1B -153.25(18) . . . . ?
O2B C8B C9B C10B 84.8(2) . . . . ?
O3B C8B C9B N1B 29.4(3) . . . . ?
O3B C8B C9B C10B -92.6(2) . . . . ?
N1B C1B C2B C3B 159.7(2) . . . . ?
N1B C1B C2B C7B -20.4(3) . . . . ?
N1B C9B C10B C11B 84.6(2) . . . . ?
C1B N1B C9B C8B 64.4(3) . . . . ?
C1B N1B C9B C10B -175.07(19) . . . . ?
C1B C2B C3B C4B -179.8(2) . . . . ?
C1B C2B C7B C6B 178.8(2) . . . . ?
C2B C3B C4B C5B 0.8(4) . . . . ?
C3B C2B C7B C6B -1.3(3) . . . . ?
C3B C4B C5B Cl1B 179.82(18) . . . . ?
C3B C4B C5B C6B -0.7(4) . . . . ?
C4B C5B C6B C7B -0.3(3) . . . . ?
C5B C6B C7B C2B 1.3(3) . . . . ?
C7B C2B C3B C4B 0.2(3) . . . . ?
C8B C9B C10B C11B -153.43(19) . . . . ?
C9B N1B C1B O1B 0.8(3) . . . . ?
C9B N1B C1B C2B -179.38(18) . . . . ?
C9B C10B C11B C12B -62.0(3) . . . . ?
C9B C10B C11B C13B 175.07(19) . . . . ?
